data_4337077
loop_
_publ_author_name
'Gao, Junkuo'
'Ye, Kaiqi'
'Yang, Ling'
'Xiong, Wei-Wei'
'Ye, Ling'
'Wang, Yue'
'Zhang, Qichun'

_publ_section_title
;
 Growing Crystalline Zinc-1,3,5-benzenetricarboxylate Metal-Organic
 Frameworks in Different Surfactants.
;
_journal_issue 2
_journal_name_full 'Inorganic chemistry'
_journal_page_first 691
_journal_page_last 693
_journal_paper_doi 10.1021/ic402692p
_journal_volume 53
_journal_year 2014
_chemical_formula_sum 'C18 H6 N0 O16 Zn3'
_chemical_formula_weight 674.34
_chemical_name_systematic
; 
 ? 
;
_space_group_IT_number 108
_symmetry_cell_setting tetragonal
_symmetry_space_group_name_Hall 'I 4 -2c'
_symmetry_space_group_name_H-M 'I 4 c m'
_atom_sites_solution_hydrogens geom
_atom_sites_solution_primary direct
_atom_sites_solution_secondary difmap
_audit_creation_method SHELXL-97
_cell_angle_alpha 90.00
_cell_angle_beta 90.00
_cell_angle_gamma 90.00
_cell_formula_units_Z 8
_cell_length_a 20.780(3)
_cell_length_b 20.780(3)
_cell_length_c 17.677(4)
_cell_measurement_temperature 293(2)
_cell_volume 7633(2)
_computing_cell_refinement 'Bruker SAINT'
_computing_data_collection 'Bruker APEX2'
_computing_data_reduction 'Bruker SAINT'
_computing_molecular_graphics 'Bruker SHELXTL'
_computing_publication_material 'Bruker SHELXTL'
_computing_structure_refinement 'SHELXL-97 (Sheldrick, 2008)'
_computing_structure_solution 'SHELXS-97 (Sheldrick, 2008)'
_diffrn_ambient_temperature 293(2)
_diffrn_measured_fraction_theta_full 0.996
_diffrn_measured_fraction_theta_max 0.996
_diffrn_measurement_device_type 'Bruker APEX-II CCD'
_diffrn_measurement_method '\f and \w scans'
_diffrn_radiation_monochromator graphite
_diffrn_radiation_source 'fine-focus sealed tube'
_diffrn_radiation_type MoK\a
_diffrn_radiation_wavelength 0.71073
_diffrn_reflns_av_R_equivalents 0.1112
_diffrn_reflns_av_sigmaI/netI 0.2058
_diffrn_reflns_limit_h_max 26
_diffrn_reflns_limit_h_min -26
_diffrn_reflns_limit_k_max 26
_diffrn_reflns_limit_k_min -26
_diffrn_reflns_limit_l_max 22
_diffrn_reflns_limit_l_min -22
_diffrn_reflns_number 35844
_diffrn_reflns_theta_full 27.49
_diffrn_reflns_theta_max 27.49
_diffrn_reflns_theta_min 3.03
_exptl_absorpt_coefficient_mu 1.919
_exptl_crystal_colour colorless
_exptl_crystal_density_diffrn 1.174
_exptl_crystal_density_method 'not measured'
_exptl_crystal_description rod
_exptl_crystal_F_000 2656
_exptl_crystal_size_max 0.16
_exptl_crystal_size_mid 0.08
_exptl_crystal_size_min 0.07
_refine_diff_density_max 1.378
_refine_diff_density_min -1.398
_refine_diff_density_rms 0.180
_refine_ls_abs_structure_details 'Flack H D (1983), Acta Cryst. A39, 876-881'
_refine_ls_abs_structure_Flack 0.00
_refine_ls_extinction_method none
_refine_ls_goodness_of_fit_ref 1.032
_refine_ls_hydrogen_treatment mixed
_refine_ls_matrix_type full
_refine_ls_number_parameters 172
_refine_ls_number_reflns 4521
_refine_ls_number_restraints 1
_refine_ls_restrained_S_all 1.032
_refine_ls_R_factor_all 0.1132
_refine_ls_R_factor_gt 0.0876
_refine_ls_shift/su_max 0.000
_refine_ls_shift/su_mean 0.000
_refine_ls_structure_factor_coef Fsqd
_refine_ls_weighting_details 'calc w=1/[\s^2^(Fo^2^)+(0.1930P)^2^+0.0000P] where P=(Fo^2^+2Fc^2^)/3'
_refine_ls_weighting_scheme calc
_refine_ls_wR_factor_gt 0.2498
_refine_ls_wR_factor_ref 0.2701
_reflns_number_gt 3263
_reflns_number_total 4521
_reflns_threshold_expression >2sigma(I)
_cod_data_source_file ic402692p_si_005.cif
_cod_data_source_block n1
_cod_depositor_comments
;
The following automatic conversions were performed:

'_symmetry_cell_setting' value 'Tetragonal' changed to 'tetragonal'
according to
/usr/data/users/saulius/automatic-downloads/current/ACS/lib/dictionaries/cif_core.dic
dictionary named 'cif_core.dic' version 2.4.2 from 2011-04-26.

Automatic conversion script
Id: cif_fix_values 2281 2013-09-26 08:29:07Z andrius 
;
_cod_original_sg_symbol_H-M I4cm
_cod_database_code 4337077

loop_
_symmetry_equiv_pos_as_xyz
'x, y, z'
'-x, -y, z'
'-y, x, z'
'y, -x, z'
'x, -y, z+1/2'
'-x, y, z+1/2'
'-y, -x, z+1/2'
'y, x, z+1/2'
'x+1/2, y+1/2, z+1/2'
'-x+1/2, -y+1/2, z+1/2'
'-y+1/2, x+1/2, z+1/2'
'y+1/2, -x+1/2, z+1/2'
'x+1/2, -y+1/2, z+1'
'-x+1/2, y+1/2, z+1'
'-y+1/2, -x+1/2, z+1'
'y+1/2, x+1/2, z+1'

loop_
_atom_site_label
_atom_site_type_symbol
_atom_site_fract_x
_atom_site_fract_y
_atom_site_fract_z
_atom_site_U_iso_or_equiv
_atom_site_adp_type
_atom_site_occupancy
_atom_site_symmetry_multiplicity
_atom_site_calc_flag
_atom_site_refinement_flags
Zn1 Zn 0.33692(4) 0.16308(4) 0.84598(6) 0.0371(3) Uani 1 2 d S
Zn2 Zn 0.37464(5) 0.24631(5) 0.69815(9) 0.0511(3) Uani 1 1 d .
O1 O 0.3400(5) 0.1600(5) 0.9640(7) 0.071(4) Uani 1 2 d S
O2 O 0.3354(3) 0.1646(3) 0.7255(5) 0.0377(19) Uani 1 2 d S
O3 O 0.3342(5) 0.2636(3) 0.8543(4) 0.075(2) Uani 1 1 d .
O4 O 0.4366(3) 0.1700(3) 0.8413(4) 0.0555(15) Uani 1 1 d .
O5 O 0.3721(4) 0.2650(5) 0.5914(5) 0.070(2) Uani 1 1 d .
O6 O 0.3194(4) 0.3134(4) 0.7441(3) 0.063(2) Uani 1 1 d .
O7 O 0.4142(3) 0.1451(3) 0.6754(3) 0.0505(15) Uani 1 1 d .
C10 C 0.4679(4) 0.2287(5) 0.3523(5) 0.0477(19) Uani 1 1 d .
O9 O 0.4382(5) 0.1829(6) 0.5818(4) 0.098(4) Uani 1 1 d .
C12 C 0.4085(5) 0.2361(5) 0.4674(5) 0.051(2) Uani 1 1 d .
C13 C 0.3120(5) 0.3093(4) 0.8137(5) 0.0467(19) Uani 1 1 d .
C14 C 0.2793(5) 0.3632(4) 0.8537(5) 0.048(2) Uani 1 1 d .
C15 C 0.4066(5) 0.2254(6) 0.5529(5) 0.057(2) Uani 1 1 d .
C18 C 0.4617(5) 0.2159(5) 0.4285(5) 0.050(2) Uani 1 1 d .
H18A H 0.4940 0.1933 0.4536 0.060 Uiso 1 1 calc R
O8 O 0.4574(4) 0.2452(4) 0.7524(4) 0.070(2) Uani 1 1 d .
C20 C 0.3595(5) 0.2674(5) 0.4315(5) 0.050(2) Uani 1 1 d .
H20B H 0.3236 0.2807 0.4588 0.060 Uiso 1 1 calc R
C21 C 0.4177(4) 0.2608(6) 0.3139(5) 0.060(3) Uani 1 1 d .
H21A H 0.4211 0.2695 0.2624 0.072 Uiso 1 1 calc R
C22 C 0.4704(5) 0.2127(6) 0.8110(5) 0.058(3) Uani 1 1 d .

loop_
_atom_site_aniso_label
_atom_site_aniso_U_11
_atom_site_aniso_U_22
_atom_site_aniso_U_33
_atom_site_aniso_U_23
_atom_site_aniso_U_13
_atom_site_aniso_U_12
Zn1 0.0445(4) 0.0445(4) 0.0224(5) 0.0011(4) -0.0011(4) 0.0058(5)
Zn2 0.0614(6) 0.0636(6) 0.0283(5) 0.0024(5) -0.0014(5) 0.0073(4)
O1 0.085(6) 0.085(6) 0.044(7) 0.005(4) -0.005(4) -0.014(6)
O2 0.044(3) 0.044(3) 0.024(4) -0.001(2) 0.001(2) 0.002(3)
O3 0.147(8) 0.045(4) 0.034(4) -0.005(3) -0.003(4) 0.024(4)
O4 0.045(3) 0.076(4) 0.045(3) 0.001(4) -0.010(3) -0.008(3)
O5 0.076(5) 0.104(6) 0.031(4) 0.024(4) 0.011(3) 0.023(4)
O6 0.099(5) 0.065(4) 0.024(3) -0.002(3) 0.004(3) 0.033(4)
O7 0.050(3) 0.080(4) 0.022(3) 0.000(2) -0.002(2) -0.008(3)
C10 0.041(4) 0.080(6) 0.023(3) 0.013(4) 0.005(3) 0.015(4)
O9 0.111(8) 0.149(9) 0.035(4) 0.031(5) 0.007(4) 0.061(7)
C12 0.057(5) 0.067(6) 0.028(4) 0.003(4) 0.006(4) 0.007(4)
C13 0.068(6) 0.039(5) 0.033(4) 0.004(3) 0.003(4) 0.004(4)
C14 0.078(6) 0.045(4) 0.022(4) -0.003(3) 0.001(4) 0.012(4)
C15 0.055(6) 0.091(7) 0.026(4) 0.019(5) 0.009(4) 0.007(5)
C18 0.055(5) 0.073(6) 0.024(3) 0.009(4) -0.002(4) 0.011(4)
O8 0.061(5) 0.114(7) 0.036(3) 0.016(4) -0.007(3) -0.022(4)
C20 0.044(5) 0.083(7) 0.025(4) 0.006(4) 0.007(3) 0.008(4)
C21 0.036(5) 0.122(9) 0.022(4) 0.003(5) 0.000(3) 0.009(5)
C22 0.052(5) 0.091(8) 0.031(4) 0.002(4) -0.002(4) -0.019(5)

loop_
_atom_type_symbol
_atom_type_description
_atom_type_scat_dispersion_real
_atom_type_scat_dispersion_imag
_atom_type_scat_source
C C 0.0033 0.0016 'International Tables Vol C Tables 4.2.6.8 and 6.1.1.4'
H H 0.0000 0.0000 'International Tables Vol C Tables 4.2.6.8 and 6.1.1.4'
N N 0.0061 0.0033 'International Tables Vol C Tables 4.2.6.8 and 6.1.1.4'
O O 0.0106 0.0060 'International Tables Vol C Tables 4.2.6.8 and 6.1.1.4'
Zn Zn 0.2839 1.4301 'International Tables Vol C Tables 4.2.6.8 and 6.1.1.4'

loop_
_geom_angle_atom_site_label_1
_geom_angle_atom_site_label_2
_geom_angle_atom_site_label_3
_geom_angle
_geom_angle_site_symmetry_1
_geom_angle_site_symmetry_3
O4 Zn1 O4 97.8(4) . 15_554
O4 Zn1 O1 90.6(3) . .
O4 Zn1 O1 90.6(3) 15_554 .
O4 Zn1 O3 174.2(4) . 15_554
O4 Zn1 O3 87.8(4) 15_554 15_554
O1 Zn1 O3 87.8(3) . 15_554
O4 Zn1 O3 87.8(4) . .
O4 Zn1 O3 174.2(4) 15_554 .
O1 Zn1 O3 87.8(3) . .
O3 Zn1 O3 86.6(6) 15_554 .
O4 Zn1 O2 88.5(3) . .
O4 Zn1 O2 88.5(3) 15_554 .
O1 Zn1 O2 178.7(4) . .
O3 Zn1 O2 93.2(3) 15_554 .
O3 Zn1 O2 93.2(3) . .
O5 Zn2 O2 114.1(4) . .
O5 Zn2 O8 120.2(3) . .
O2 Zn2 O8 103.6(3) . .
O5 Zn2 O6 104.1(3) . .
O2 Zn2 O6 105.6(3) . .
O8 Zn2 O6 108.4(4) . .
O5 Zn2 O7 91.3(3) . .
O2 Zn2 O7 52.6(3) . .
O8 Zn2 O7 76.2(3) . .
O6 Zn2 O7 157.7(3) . .
Zn2 O2 Zn2 132.1(5) . 15_554
Zn2 O2 Zn1 104.8(3) . .
Zn2 O2 Zn1 104.8(3) 15_554 .
C13 O3 Zn1 135.4(7) . .
C22 O4 Zn1 128.7(7) . .
C15 O5 Zn2 112.0(6) . .
C13 O6 Zn2 115.4(7) . .
O7 O7 Zn2 113.27(16) 15_554 .
C18 C10 C21 119.6(8) . .
C18 C10 C22 120.5(8) . 6_654
C21 C10 C22 119.8(7) . 6_654
C20 C12 C18 121.0(8) . .
C20 C12 C15 120.6(9) . .
C18 C12 C15 118.3(9) . .
O6 C13 O3 124.2(9) . .
O6 C13 C14 118.4(8) . .
O3 C13 C14 117.2(8) . .
C21 C14 C20 119.6(8) 8 8
C21 C14 C13 119.9(8) 8 .
C20 C14 C13 120.5(8) 8 .
O9 C15 O5 122.9(9) . .
O9 C15 C12 120.6(10) . .
O5 C15 C12 116.4(8) . .
C12 C18 C10 120.4(8) . .
C22 O8 Zn2 126.3(7) . .
C12 C20 C14 120.1(9) . 8_554
C14 C21 C10 119.3(8) 8_554 .
O4 C22 O8 127.4(9) . .
O4 C22 C10 115.1(8) . 6_655
O8 C22 C10 117.4(8) . 6_655

loop_
_geom_bond_atom_site_label_1
_geom_bond_atom_site_label_2
_geom_bond_distance
_geom_bond_site_symmetry_2
Zn1 O4 2.077(6) .
Zn1 O4 2.077(6) 15_554
Zn1 O1 2.088(13) .
Zn1 O3 2.095(7) 15_554
Zn1 O3 2.095(7) .
Zn1 O2 2.130(8) .
Zn2 O5 1.927(8) .
Zn2 O2 1.945(4) .
Zn2 O8 1.969(7) .
Zn2 O6 1.980(7) .
Zn2 O7 2.295(7) .
O2 Zn2 1.945(4) 15_554
O3 C13 1.277(12) .
O4 C22 1.254(12) .
O5 C15 1.286(14) .
O6 C13 1.244(10) .
O7 O7 1.741(13) 15_554
C10 C18 1.378(11) .
C10 C21 1.412(12) .
C10 C22 1.514(12) 6_654
O9 C15 1.213(13) .
C12 C20 1.365(14) .
C12 C18 1.368(13) .
C12 C15 1.527(12) .
C13 C14 1.487(13) .
C14 C21 1.388(13) 8
C14 C20 1.399(13) 8
O8 C22 1.265(12) .
C20 C14 1.399(13) 8_554
C21 C14 1.388(13) 8_554
C22 C10 1.514(12) 6_655
